data_4069304
loop_
_publ_author_name
'Epshteyn, Albert'
'Trunkely, Emily F.'
'Kissounko, Denis A.'
'Fettinger, James C.'
'Sita, Lawrence R.'

_publ_section_title
;
 Experimental Modeling of Selective Alkene Oligomerization: Evidence for
 Facile Metallacyclopentane Dehydrogenation Mediated by a Transannular
 \b-Hydrogen Agostic Interaction
;
_journal_issue 8
_journal_name_full Organometallics
_journal_page_first 2520
_journal_paper_doi 10.1021/om900132u
_journal_volume 28
_journal_year 2009
_chemical_formula_sum 'C31 H50 N2 Si Zr'
_chemical_formula_weight 570.04
_chemical_name_systematic
; 
 ? 
;
_space_group_IT_number 43
_symmetry_cell_setting orthorhombic
_symmetry_space_group_name_Hall 'F 2 -2d'
_symmetry_space_group_name_H-M 'F d d 2'
_atom_sites_solution_hydrogens geom
_atom_sites_solution_primary direct
_atom_sites_solution_secondary difmap
_audit_creation_method SHELXL-97
_cell_angle_alpha 90.00
_cell_angle_beta 90.00
_cell_angle_gamma 90.00
_cell_formula_units_Z 16
_cell_length_a 36.975(5)
_cell_length_b 38.152(5)
_cell_length_c 8.7385(11)
_cell_measurement_reflns_used 8626
_cell_measurement_temperature 173(2)
_cell_measurement_theta_max 27.591
_cell_measurement_theta_min 2.135
_cell_volume 12327(3)
_computing_cell_refinement 'Bruker SMART'
_computing_data_collection 'Bruker SMART'
_computing_data_reduction 'Bruker SAINT'
_computing_molecular_graphics 'Bruker SHELXTL'
_computing_publication_material 'Bruker SHELXTL'
_computing_structure_refinement 'SHELXL-97 (Sheldrick, 1997)'
_computing_structure_solution 'SHELXS-97 (Sheldrick, 1990)'
_diffrn_ambient_temperature 173(2)
_diffrn_measured_fraction_theta_full 0.999
_diffrn_measured_fraction_theta_max 0.999
_diffrn_measurement_device_type 'CCD area detector'
_diffrn_measurement_method 'phi and omega scans'
_diffrn_radiation_monochromator graphite
_diffrn_radiation_source 'fine-focus sealed tube'
_diffrn_radiation_type MoK\a
_diffrn_radiation_wavelength 0.71073
_diffrn_reflns_av_R_equivalents 0.0418
_diffrn_reflns_av_sigmaI/netI 0.0318
_diffrn_reflns_limit_h_max 48
_diffrn_reflns_limit_h_min -48
_diffrn_reflns_limit_k_max 49
_diffrn_reflns_limit_k_min -49
_diffrn_reflns_limit_l_max 11
_diffrn_reflns_limit_l_min -11
_diffrn_reflns_number 27551
_diffrn_reflns_theta_full 27.50
_diffrn_reflns_theta_max 27.50
_diffrn_reflns_theta_min 2.40
_exptl_absorpt_coefficient_mu 0.416
_exptl_absorpt_correction_T_max 0.9494
_exptl_absorpt_correction_T_min 0.8913
_exptl_absorpt_correction_type multi-scan
_exptl_crystal_colour Red
_exptl_crystal_density_diffrn 1.229
_exptl_crystal_density_meas 0
_exptl_crystal_density_method 'not measured'
_exptl_crystal_description Block
_exptl_crystal_F_000 4864
_exptl_crystal_size_max 0.28
_exptl_crystal_size_mid 0.24
_exptl_crystal_size_min 0.13
_refine_diff_density_max 0.823
_refine_diff_density_min -0.550
_refine_diff_density_rms 0.053
_refine_ls_abs_structure_details 'Flack H D (1983), Acta Cryst. A39, 876-881'
_refine_ls_abs_structure_Flack -0.05(3)
_refine_ls_extinction_method none
_refine_ls_goodness_of_fit_ref 1.047
_refine_ls_hydrogen_treatment mixed
_refine_ls_matrix_type full
_refine_ls_number_parameters 519
_refine_ls_number_reflns 7098
_refine_ls_number_restraints 4
_refine_ls_restrained_S_all 1.047
_refine_ls_R_factor_all 0.0356
_refine_ls_R_factor_gt 0.0325
_refine_ls_shift/su_max 0.005
_refine_ls_shift/su_mean 0.000
_refine_ls_structure_factor_coef Fsqd
_refine_ls_weighting_details 'calc w=1/[\s^2^(Fo^2^)+(0.0659P)^2^+0.4182P] where P=(Fo^2^+2Fc^2^)/3'
_refine_ls_weighting_scheme calc
_refine_ls_wR_factor_gt 0.0832
_refine_ls_wR_factor_ref 0.0862
_reflns_number_gt 6731
_reflns_number_total 7098
_reflns_threshold_expression >2sigma(I)
_cod_data_source_file om900132u_si_005.cif
_cod_data_source_block cmpd7
_cod_depositor_comments
;
The following automatic conversions were performed:

'_symmetry_cell_setting' value 'Orthorhombic' changed to
'orthorhombic' according to
/home/saulius/struct/CIF-dictionaries/cif_core.dic dictionary named
'cif_core.dic' version 2.4.2 from 2011-04-26.

Automatic conversion script
Id: cif_fix_values 1715 2011-07-08 13:25:40Z adriana 
;
_cod_original_sg_symbol_H-M Fdd2
_cod_database_code 4069304

loop_
_symmetry_equiv_pos_as_xyz
'x, y, z'
'-x, -y, z'
'x+1/4, -y+1/4, z+1/4'
'-x+1/4, y+1/4, z+1/4'
'x, y+1/2, z+1/2'
'-x, -y+1/2, z+1/2'
'x+1/4, -y+3/4, z+3/4'
'-x+1/4, y+3/4, z+3/4'
'x+1/2, y, z+1/2'
'-x+1/2, -y, z+1/2'
'x+3/4, -y+1/4, z+3/4'
'-x+3/4, y+1/4, z+3/4'
'x+1/2, y+1/2, z'
'-x+1/2, -y+1/2, z'
'x+3/4, -y+3/4, z+1/4'
'-x+3/4, y+3/4, z+1/4'

loop_
_atom_site_label
_atom_site_type_symbol
_atom_site_fract_x
_atom_site_fract_y
_atom_site_fract_z
_atom_site_U_iso_or_equiv
_atom_site_adp_type
_atom_site_occupancy
_atom_site_symmetry_multiplicity
_atom_site_calc_flag
_atom_site_refinement_flags
Zr1 Zr 0.878053(5) 0.231604(5) 0.25488(14) 0.02552(7) Uani 1 1 d .
N1 N 0.85961(6) 0.19412(5) 0.0719(3) 0.0328(4) Uani 1 1 d .
N2 N 0.91631(6) 0.21390(6) 0.0667(3) 0.0388(5) Uani 1 1 d .
CNT1 C 0.85984(4) 0.28745(3) 0.2250 0.000 Uiso 0.00 1 d P
C1 C 0.84357(7) 0.27913(6) 0.1114(3) 0.0344(5) Uani 1 1 d .
C2 C 0.88004(7) 0.29095(7) 0.1179(3) 0.0391(6) Uani 1 1 d .
C3 C 0.88835(6) 0.29793(6) 0.2711(3) 0.0387(5) Uani 1 1 d .
C4 C 0.85763(7) 0.29019(6) 0.3620(3) 0.0333(5) Uani 1 1 d .
C5 C 0.82960(6) 0.27907(5) 0.2625(3) 0.0303(4) Uani 1 1 d .
C6 C 0.82304(9) 0.27328(8) -0.0345(4) 0.0453(6) Uani 1 1 d .
H6A H 0.7953(15) 0.2657(12) -0.029(6) 0.088(15) Uiso 1 1 d .
H6B H 0.8306(11) 0.2533(11) -0.086(5) 0.064(11) Uiso 1 1 d .
H6C H 0.8274(14) 0.2940(13) -0.098(6) 0.084(14) Uiso 1 1 d .
C7 C 0.90164(10) 0.29967(11) -0.0224(5) 0.0608(10) Uani 1 1 d .
H7A H 0.9235(13) 0.3075(11) 0.022(6) 0.074(12) Uiso 1 1 d .
H7B H 0.8880(14) 0.3166(13) -0.076(6) 0.080(13) Uiso 1 1 d .
H7C H 0.9050(16) 0.2817(16) -0.085(7) 0.104(19) Uiso 1 1 d .
C8 C 0.92205(9) 0.31498(8) 0.3331(6) 0.0570(8) Uani 1 1 d .
H8A H 0.9182(10) 0.3363(10) 0.370(5) 0.057(10) Uiso 1 1 d .
H8B H 0.9407(14) 0.3145(12) 0.280(7) 0.086(15) Uiso 1 1 d .
H8C H 0.9326(14) 0.3086(12) 0.417(7) 0.078(14) Uiso 1 1 d .
C9 C 0.85378(9) 0.29812(7) 0.5292(4) 0.0462(6) Uani 1 1 d .
H9A H 0.8489(13) 0.3202(13) 0.555(6) 0.090(15) Uiso 1 1 d .
H9B H 0.8688(15) 0.2892(15) 0.615(7) 0.097(18) Uiso 1 1 d .
H9C H 0.8342(13) 0.2850(11) 0.575(5) 0.067(12) Uiso 1 1 d .
C10 C 0.79094(7) 0.27275(7) 0.3056(4) 0.0381(5) Uani 1 1 d .
H10A H 0.7845(12) 0.2486(11) 0.341(5) 0.074(12) Uiso 1 1 d .
H10B H 0.7781(15) 0.2808(14) 0.237(7) 0.092(16) Uiso 1 1 d .
H10C H 0.7819(17) 0.2879(15) 0.368(8) 0.111(19) Uiso 1 1 d .
C11 C 0.88900(8) 0.19948(7) -0.0116(3) 0.0398(5) Uani 1 1 d .
C12 C 0.89017(12) 0.19157(14) -0.1811(4) 0.0669(10) Uani 1 1 d .
H12A H 0.8683(9) 0.2020(9) -0.231(5) 0.048(9) Uiso 1 1 d .
H12B H 0.891(2) 0.1682(18) -0.209(10) 0.15(3) Uiso 1 1 d .
H12C H 0.9123(15) 0.2050(14) -0.231(7) 0.105(17) Uiso 1 1 d .
C13 C 0.82785(7) 0.17649(7) 0.0065(4) 0.0424(5) Uani 1 1 d .
H13 H 0.8248(10) 0.1840(9) -0.098(5) 0.059(10) Uiso 1 1 d .
C14 C 0.79399(8) 0.18609(8) 0.0928(4) 0.0465(6) Uani 1 1 d .
H14A H 0.7909(13) 0.2089(14) 0.090(6) 0.083(14) Uiso 1 1 d .
H14B H 0.7972(11) 0.1813(10) 0.192(5) 0.057(10) Uiso 1 1 d .
H14C H 0.7727(10) 0.1716(10) 0.045(5) 0.066(11) Uiso 1 1 d .
C15 C 0.83262(11) 0.13663(9) 0.0128(7) 0.0722(11) Uani 1 1 d .
H15A H 0.839(2) 0.126(2) 0.109(11) 0.17(3) Uiso 1 1 d .
H15B H 0.8521(11) 0.1349(9) -0.052(4) 0.051(10) Uiso 1 1 d .
H15C H 0.8142(14) 0.1270(13) -0.081(6) 0.089(15) Uiso 1 1 d .
C16 C 0.95062(8) 0.22273(9) -0.0070(4) 0.0524(7) Uani 1 1 d .
H16 H 0.9472(13) 0.2350(11) -0.103(6) 0.073(13) Uiso 1 1 d .
C17 C 0.97336(9) 0.24487(10) 0.0994(5) 0.0633(10) Uani 1 1 d .
H17A H 0.9803(11) 0.2301(10) 0.195(5) 0.062(11) Uiso 1 1 d .
H17B H 0.9602(12) 0.2667(10) 0.128(5) 0.064(11) Uiso 1 1 d .
H17C H 0.9952(14) 0.2529(14) 0.041(6) 0.083(12) Uiso 1 1 d .
C18 C 0.97196(13) 0.19009(14) -0.0547(6) 0.0694(11) Uani 1 1 d .
H18A H 0.9613(18) 0.1760(18) -0.114(9) 0.13(3) Uiso 1 1 d .
H18B H 0.9812(11) 0.1757(12) 0.044(6) 0.070(12) Uiso 1 1 d .
H18C H 0.9895(15) 0.1979(13) -0.068(7) 0.083(16) Uiso 1 1 d .
C19 C 0.92269(6) 0.22756(6) 0.4365(3) 0.0323(5) Uani 1 1 d .
H19A H 0.9134(8) 0.2397(8) 0.522(4) 0.038(7) Uiso 1 1 d .
H19B H 0.9474(12) 0.2341(10) 0.424(5) 0.066(12) Uiso 1 1 d .
C20 C 0.91220(6) 0.19068(6) 0.4227(3) 0.0284(4) Uani 1 1 d .
Si20 Si 0.943607(17) 0.152707(17) 0.39437(17) 0.03473(14) Uani 1 1 d .
C21 C 0.87629(5) 0.18164(6) 0.4371(3) 0.0272(4) Uani 1 1 d .
H21 H 0.8706(7) 0.1577(9) 0.410(4) 0.033(7) Uiso 1 1 d .
C22 C 0.84742(6) 0.20539(6) 0.4715(3) 0.0286(4) Uani 1 1 d .
H22 H 0.8539(9) 0.2265(8) 0.526(4) 0.038(8) Uiso 1 1 d .
C23 C 0.81183(5) 0.19206(6) 0.5217(3) 0.0304(4) Uani 1 1 d .
C24 C 0.79938(7) 0.15844(7) 0.4881(4) 0.0411(5) Uani 1 1 d .
H24 H 0.8134(9) 0.1466(8) 0.416(4) 0.037(7) Uiso 1 1 d .
C25 C 0.76726(8) 0.14579(8) 0.5480(4) 0.0513(7) Uani 1 1 d .
H25 H 0.7590(10) 0.1204(9) 0.534(5) 0.065(11) Uiso 1 1 d .
C26 C 0.74633(7) 0.16623(9) 0.6438(4) 0.0515(7) Uani 1 1 d .
H26 H 0.7245(10) 0.1568(9) 0.685(4) 0.053(9) Uiso 1 1 d .
C27 C 0.75806(7) 0.19960(9) 0.6776(3) 0.0470(6) Uani 1 1 d .
H27 H 0.7446(11) 0.2139(9) 0.745(5) 0.067(11) Uiso 1 1 d .
C28 C 0.79019(7) 0.21249(7) 0.6179(3) 0.0377(5) Uani 1 1 d .
H28 H 0.7980(9) 0.2355(9) 0.643(4) 0.045(8) Uiso 1 1 d .
C29 C 0.99193(8) 0.16652(8) 0.3946(6) 0.0577(8) Uani 1 1 d .
H29A H 0.9981(15) 0.1835(14) 0.328(7) 0.096(17) Uiso 1 1 d .
H29B H 1.0074(13) 0.1463(11) 0.386(6) 0.081(13) Uiso 1 1 d .
H29C H 0.9979(14) 0.1788(14) 0.492(7) 0.095(16) Uiso 1 1 d .
C30 C 0.93159(10) 0.12626(8) 0.2224(4) 0.0516(7) Uani 1 1 d .
H30A H 0.9494(14) 0.1104(12) 0.196(5) 0.078(14) Uiso 1 1 d .
H30B H 0.9289(14) 0.1401(14) 0.126(8) 0.098(16) Uiso 1 1 d .
H30C H 0.9089(11) 0.1126(10) 0.242(5) 0.062(10) Uiso 1 1 d .
C31 C 0.93715(9) 0.12311(7) 0.5636(4) 0.0495(7) Uani 1 1 d .
H31A H 0.9529(11) 0.1028(11) 0.552(5) 0.067(11) Uiso 1 1 d .
H31B H 0.9152(13) 0.1158(12) 0.557(6) 0.080(14) Uiso 1 1 d .
H31C H 0.9397(10) 0.1352(9) 0.666(5) 0.051(9) Uiso 1 1 d .

loop_
_atom_site_aniso_label
_atom_site_aniso_U_11
_atom_site_aniso_U_22
_atom_site_aniso_U_33
_atom_site_aniso_U_23
_atom_site_aniso_U_13
_atom_site_aniso_U_12
Zr1 0.02065(9) 0.02631(10) 0.02959(10) 0.00317(7) 0.00152(7) 0.00019(7)
N1 0.0350(10) 0.0351(9) 0.0283(9) 0.0006(7) 0.0007(8) 0.0031(8)
N2 0.0318(11) 0.0447(11) 0.0401(10) 0.0078(9) 0.0149(8) 0.0064(9)
C1 0.0336(12) 0.0290(10) 0.0405(12) 0.0058(9) -0.0022(9) 0.0032(9)
C2 0.0320(12) 0.0317(12) 0.0538(16) 0.0134(11) 0.0089(10) 0.0022(9)
C3 0.0275(10) 0.0257(9) 0.0629(16) 0.0037(10) -0.0016(12) -0.0047(8)
C4 0.0313(11) 0.0248(9) 0.0436(13) -0.0005(8) -0.0065(9) 0.0029(8)
C5 0.0256(9) 0.0260(8) 0.0391(11) 0.0017(9) 0.0005(9) 0.0020(7)
C6 0.0549(18) 0.0431(13) 0.0380(14) 0.0065(11) -0.0100(11) 0.0078(12)
C7 0.0491(18) 0.0600(19) 0.073(3) 0.0330(18) 0.0209(17) 0.0075(15)
C8 0.0352(15) 0.0394(14) 0.096(3) 0.0050(15) -0.0152(16) -0.0099(11)
C9 0.0535(16) 0.0370(12) 0.0480(16) -0.0067(11) -0.0126(13) 0.0091(11)
C10 0.0256(11) 0.0387(12) 0.0501(14) 0.0038(10) 0.0010(10) 0.0036(9)
C11 0.0469(14) 0.0425(12) 0.0299(11) 0.0023(10) 0.0036(10) 0.0116(11)
C12 0.067(2) 0.103(3) 0.0306(13) 0.0004(16) 0.0072(14) 0.016(2)
C13 0.0433(13) 0.0462(13) 0.0376(12) -0.0059(11) -0.0083(12) 0.0036(10)
C14 0.0389(14) 0.0503(16) 0.0503(16) -0.0011(12) -0.0071(11) -0.0069(12)
C15 0.059(2) 0.0459(16) 0.112(3) -0.026(2) -0.002(2) -0.0019(14)
C16 0.0407(14) 0.0589(15) 0.0576(17) 0.0177(14) 0.0230(14) 0.0091(12)
C17 0.0339(15) 0.0626(19) 0.093(3) 0.0168(19) 0.0245(16) -0.0006(14)
C18 0.047(2) 0.080(3) 0.081(3) 0.003(2) 0.0308(19) 0.019(2)
C19 0.0217(11) 0.0296(10) 0.0455(13) -0.0004(9) -0.0054(9) 0.0001(8)
C20 0.0246(10) 0.0280(10) 0.0325(11) 0.0022(8) -0.0003(8) 0.0003(8)
Si20 0.0253(3) 0.0300(3) 0.0489(4) -0.0007(3) 0.0000(3) 0.0036(2)
C21 0.0246(11) 0.0282(11) 0.0288(10) 0.0039(9) 0.0004(7) 0.0002(7)
C22 0.0238(10) 0.0301(10) 0.0320(11) 0.0022(8) 0.0011(7) 0.0008(8)
C23 0.0235(9) 0.0382(10) 0.0296(10) 0.0076(9) 0.0011(8) 0.0016(8)
C24 0.0283(11) 0.0429(12) 0.0523(15) 0.0074(11) 0.0042(11) -0.0012(9)
C25 0.0310(12) 0.0470(14) 0.076(2) 0.0157(13) 0.0010(12) -0.0058(11)
C26 0.0251(12) 0.0709(18) 0.0584(17) 0.0244(15) 0.0058(11) -0.0012(12)
C27 0.0316(13) 0.0700(17) 0.0394(14) 0.0121(12) 0.0091(10) 0.0107(12)
C28 0.0297(11) 0.0498(14) 0.0337(11) 0.0037(10) 0.0025(9) 0.0043(10)
C29 0.0246(12) 0.0443(14) 0.104(3) 0.0014(17) -0.0006(15) 0.0071(11)
C30 0.0550(17) 0.0441(14) 0.0556(18) -0.0107(12) 0.0035(13) 0.0083(13)
C31 0.0497(17) 0.0378(13) 0.0609(18) 0.0101(12) -0.0050(13) 0.0092(12)

loop_
_atom_type_symbol
_atom_type_description
_atom_type_scat_dispersion_real
_atom_type_scat_dispersion_imag
_atom_type_scat_source
C C 0.0033 0.0016 'International Tables Vol C Tables 4.2.6.8 and 6.1.1.4'
H H 0.0000 0.0000 'International Tables Vol C Tables 4.2.6.8 and 6.1.1.4'
N N 0.0061 0.0033 'International Tables Vol C Tables 4.2.6.8 and 6.1.1.4'
Si Si 0.0817 0.0704 'International Tables Vol C Tables 4.2.6.8 and 6.1.1.4'
Zr Zr -2.9673 0.5597 'International Tables Vol C Tables 4.2.6.8 and 6.1.1.4'

loop_
_geom_angle_atom_site_label_1
_geom_angle_atom_site_label_2
_geom_angle_atom_site_label_3
_geom_angle
CNT1 Zr1 N1 115.38(6)
CNT1 Zr1 N2 112.58(6)
N1 Zr1 N2 59.05(8)
CNT1 Zr1 C19 111.05(6)
N1 Zr1 C19 131.79(8)
N2 Zr1 C19 91.88(9)
CNT1 Zr1 C22 109.99(6)
N1 Zr1 C22 98.69(7)
N2 Zr1 C22 137.23(7)
C19 Zr1 C22 76.58(8)
CNT1 Zr1 C21 142.48(6)
N1 Zr1 C21 87.69(8)
N2 Zr1 C21 104.60(7)
C19 Zr1 C21 61.58(8)
C22 Zr1 C21 33.91(7)
CNT1 Zr1 C20 144.60(6)
N1 Zr1 C20 100.01(7)
N2 Zr1 C20 85.64(8)
C19 Zr1 C20 35.38(7)
C22 Zr1 C20 61.13(7)
C21 Zr1 C20 32.18(7)
CNT1 Zr1 C4 28.33(6)
N1 Zr1 C4 137.00(7)
N2 Zr1 C4 135.56(8)
C19 Zr1 C4 91.03(8)
C22 Zr1 C4 86.34(8)
C21 Zr1 C4 115.56(8)
C20 Zr1 C4 119.11(8)
CNT1 Zr1 C1 28.19(5)
N1 Zr1 C1 87.20(8)
N2 Zr1 C1 99.63(8)
C19 Zr1 C1 138.45(8)
C22 Zr1 C1 116.40(8)
C21 Zr1 C1 148.06(7)
C20 Zr1 C1 172.61(8)
C4 Zr1 C1 53.53(8)
CNT1 Zr1 C5 28.30(5)
N1 Zr1 C5 104.89(8)
N2 Zr1 C5 131.91(8)
C19 Zr1 C5 122.37(8)
C22 Zr1 C5 86.81(8)
C21 Zr1 C5 120.67(7)
C20 Zr1 C5 141.99(8)
C4 Zr1 C5 32.38(8)
C1 Zr1 C5 32.30(8)
CNT1 Zr1 C2 28.05(6)
N1 Zr1 C2 103.79(9)
N2 Zr1 C2 84.65(8)
C19 Zr1 C2 111.22(9)
C22 Zr1 C2 138.02(8)
C21 Zr1 C2 168.00(8)
C20 Zr1 C2 144.67(8)
C4 Zr1 C2 53.32(9)
C1 Zr1 C2 32.35(8)
C5 Zr1 C2 53.44(7)
CNT1 Zr1 C3 27.85(5)
N1 Zr1 C3 135.38(9)
N2 Zr1 C3 103.95(9)
C19 Zr1 C3 85.48(8)
C22 Zr1 C3 115.71(9)
C21 Zr1 C3 136.55(9)
C20 Zr1 C3 120.79(8)
C4 Zr1 C3 32.26(9)
C1 Zr1 C3 53.03(8)
C5 Zr1 C3 53.23(7)
C2 Zr1 C3 31.69(10)
C11 N1 C13 120.8(2)
C11 N1 Zr1 92.56(17)
C13 N1 Zr1 144.04(17)
C11 N2 C16 121.6(3)
C11 N2 Zr1 91.29(15)
C16 N2 Zr1 142.3(2)
C5 C1 C2 108.0(2)
C5 C1 C6 127.3(2)
C2 C1 C6 124.1(3)
C5 C1 Zr1 73.93(12)
C2 C1 Zr1 74.43(14)
C6 C1 Zr1 124.46(17)
C3 C2 C1 107.8(2)
C3 C2 C7 128.5(3)
C1 C2 C7 122.8(3)
C3 C2 Zr1 74.19(14)
C1 C2 Zr1 73.23(13)
C7 C2 Zr1 126.4(2)
C2 C3 C4 108.7(2)
C2 C3 C8 127.5(3)
C4 C3 C8 123.5(3)
C2 C3 Zr1 74.12(14)
C4 C3 Zr1 72.92(12)
C8 C3 Zr1 124.69(18)
C3 C4 C5 107.7(2)
C3 C4 C9 125.5(2)
C5 C4 C9 126.1(2)
C3 C4 Zr1 74.82(13)
C5 C4 Zr1 74.20(12)
C9 C4 Zr1 124.43(16)
C1 C5 C4 107.7(2)
C1 C5 C10 125.6(2)
C4 C5 C10 126.3(2)
C1 C5 Zr1 73.77(12)
C4 C5 Zr1 73.42(12)
C10 C5 Zr1 124.27(15)
C1 C6 H6A 119(3)
C1 C6 H6B 113(3)
H6A C6 H6B 95(3)
C1 C6 H6C 106(3)
H6A C6 H6C 114(4)
H6B C6 H6C 110(4)
C2 C7 H7A 101(3)
C2 C7 H7B 106(3)
H7A C7 H7B 116(4)
C2 C7 H7C 114(4)
H7A C7 H7C 112(5)
H7B C7 H7C 107(5)
C3 C8 H8A 113(2)
C3 C8 H8B 119(4)
H8A C8 H8B 111(4)
C3 C8 H8C 124(3)
H8A C8 H8C 91(4)
H8B C8 H8C 95(5)
C4 C9 H9A 117(3)
C4 C9 H9B 128(3)
H9A C9 H9B 104(5)
C4 C9 H9C 112(3)
H9A C9 H9C 104(4)
H9B C9 H9C 86(4)
C5 C10 H10A 117(3)
C5 C10 H10B 108(4)
H10A C10 H10B 115(5)
C5 C10 H10C 115(4)
H10A C10 H10C 109(5)
H10B C10 H10C 90(5)
N1 C11 N2 113.6(2)
N1 C11 C12 122.1(3)
N2 C11 C12 124.2(3)
C11 C12 H12A 109(2)
C11 C12 H12B 117(6)
H12A C12 H12B 106(5)
C11 C12 H12C 109(3)
H12A C12 H12C 104(4)
H12B C12 H12C 110(6)
N1 C13 C14 111.0(2)
N1 C13 C15 110.4(2)
C14 C13 C15 108.6(3)
N1 C13 H13 109(2)
C14 C13 H13 108(2)
C15 C13 H13 110(2)
C13 C14 H14A 110(3)
C13 C14 H14B 109(3)
H14A C14 H14B 104(4)
C13 C14 H14C 107(2)
H14A C14 H14C 115(4)
H14B C14 H14C 112(4)
C13 C15 H15A 119(5)
C13 C15 H15B 98(2)
H15A C15 H15B 109(6)
C13 C15 H15C 103(3)
H15A C15 H15C 130(5)
H15B C15 H15C 90(4)
N2 C16 C17 109.9(3)
N2 C16 C18 112.3(3)
C17 C16 C18 109.6(3)
N2 C16 H16 112(3)
C17 C16 H16 110(3)
C18 C16 H16 103(3)
C16 C17 H17A 109(2)
C16 C17 H17B 111(3)
H17A C17 H17B 112(4)
C16 C17 H17C 108(3)
H17A C17 H17C 112(4)
H17B C17 H17C 105(4)
C16 C18 H18A 116(5)
C16 C18 H18B 111(2)
H18A C18 H18B 108(5)
C16 C18 H18C 100(4)
H18A C18 H18C 125(6)
H18B C18 H18C 93(5)
C20 C19 Zr1 79.46(13)
C20 C19 H19A 116.1(19)
Zr1 C19 H19A 104.8(19)
C20 C19 H19B 120(2)
Zr1 C19 H19B 126(3)
H19A C19 H19B 108(3)
C21 C20 C19 119.2(2)
C21 C20 Si20 114.58(17)
C19 C20 Si20 126.14(17)
C21 C20 Zr1 73.84(13)
C19 C20 Zr1 65.16(12)
Si20 C20 Zr1 136.27(11)
C29 Si20 C30 112.50(19)
C29 Si20 C20 112.07(12)
C30 Si20 C20 112.17(13)
C29 Si20 C31 106.95(18)
C30 Si20 C31 106.22(15)
C20 Si20 C31 106.42(13)
C20 C21 C22 125.4(2)
C20 C21 Zr1 73.98(13)
C22 C21 Zr1 70.67(12)
C20 C21 H21 115.1(16)
C22 C21 H21 119.2(16)
Zr1 C21 H21 125(2)
C21 C22 C23 120.6(2)
C21 C22 Zr1 75.42(13)
C23 C22 Zr1 142.23(16)
C21 C22 H22 116.5(19)
C23 C22 H22 111.3(19)
Zr1 C22 H22 86(2)
C24 C23 C28 116.8(2)
C24 C23 C22 123.3(2)
C28 C23 C22 119.8(2)
C25 C24 C23 121.6(3)
C25 C24 H24 124.3(19)
C23 C24 H24 113.9(19)
C26 C25 C24 120.9(3)
C26 C25 H25 116(2)
C24 C25 H25 123(2)
C27 C26 C25 118.4(3)
C27 C26 H26 122(2)
C25 C26 H26 119(2)
C26 C27 C28 121.1(3)
C26 C27 H27 120(2)
C28 C27 H27 119(2)
C27 C28 C23 121.2(3)
C27 C28 H28 120(2)
C23 C28 H28 119(2)
Si20 C29 H29A 117(4)
Si20 C29 H29B 110(3)
H29A C29 H29B 112(4)
Si20 C29 H29C 110(3)
H29A C29 H29C 99(4)
H29B C29 H29C 108(4)
Si20 C30 H30A 113(3)
Si20 C30 H30B 115(3)
H30A C30 H30B 102(4)
Si20 C30 H30C 110(3)
H30A C30 H30C 107(4)
H30B C30 H30C 109(4)
Si20 C31 H31A 109(3)
Si20 C31 H31B 105(3)
H31A C31 H31B 108(4)
Si20 C31 H31C 114(2)
H31A C31 H31C 113(3)
H31B C31 H31C 107(4)

loop_
_geom_bond_atom_site_label_1
_geom_bond_atom_site_label_2
_geom_bond_distance
Zr1 CNT1 2.2499(13)
Zr1 N1 2.251(2)
Zr1 N2 2.272(2)
Zr1 C19 2.295(2)
Zr1 C22 2.422(2)
Zr1 C21 2.485(2)
Zr1 C20 2.486(2)
Zr1 C4 2.538(2)
Zr1 C1 2.546(2)
Zr1 C5 2.548(2)
Zr1 C2 2.562(2)
Zr1 C3 2.563(2)
N1 C11 1.325(3)
N1 C13 1.469(3)
N2 C11 1.338(4)
N2 C16 1.462(3)
C1 C5 1.417(4)
C1 C2 1.423(4)
C1 C6 1.501(4)
C2 C3 1.399(5)
C2 C7 1.501(4)
C3 C4 1.417(4)
C3 C8 1.506(4)
C4 C5 1.418(3)
C4 C9 1.499(4)
C5 C10 1.498(3)
C6 H6A 1.07(5)
C6 H6B 0.93(4)
C6 H6C 0.98(5)
C7 H7A 0.95(5)
C7 H7B 0.94(5)
C7 H7C 0.89(6)
C8 H8A 0.89(4)
C8 H8B 0.83(5)
C8 H8C 0.87(6)
C9 H9A 0.89(5)
C9 H9B 0.99(7)
C9 H9C 0.97(5)
C10 H10A 1.00(4)
C10 H10B 0.83(6)
C10 H10C 0.86(7)
C11 C12 1.512(4)
C12 H12A 1.00(4)
C12 H12B 0.93(7)
C12 H12C 1.06(6)
C13 C14 1.507(4)
C13 C15 1.532(4)
C13 H13 0.97(4)
C14 H14A 0.88(5)
C14 H14B 0.90(4)
C14 H14C 1.05(4)
C15 H15A 0.96(9)
C15 H15B 0.92(4)
C15 H15C 1.13(5)
C16 C17 1.512(6)
C16 C18 1.532(5)
C16 H16 0.97(5)
C17 H17A 1.04(4)
C17 H17B 1.00(4)
C17 H17C 1.01(5)
C18 H18A 0.85(8)
C18 H18B 1.08(5)
C18 H18C 0.73(5)
C19 C20 1.464(3)
C19 H19A 0.95(3)
C19 H19B 0.95(5)
C20 C21 1.378(3)
C20 Si20 1.873(2)
Si20 C29 1.863(3)
Si20 C30 1.864(3)
Si20 C31 1.876(3)
C21 C22 1.432(3)
C21 H21 0.97(3)
C22 C23 1.477(3)
C22 H22 0.96(3)
C23 C24 1.394(4)
C23 C28 1.398(3)
C24 C25 1.385(4)
C24 H24 0.93(3)
C25 C26 1.381(5)
C25 H25 1.02(4)
C26 C27 1.377(5)
C26 H26 0.95(4)
C27 C28 1.388(4)
C27 H27 0.95(4)
C28 H28 0.95(3)
C29 H29A 0.90(6)
C29 H29B 0.96(5)
C29 H29C 1.00(6)
C30 H30A 0.93(5)
C30 H30B 1.00(6)
C30 H30C 1.00(4)
C31 H31A 0.97(4)
C31 H31B 0.86(5)
C31 H31C 1.01(4)
